data_2004906
loop_
_publ_author_name
'Ramnathan, A.'
'Sivakumar, K.'
'Srinivasan, N.'
'Janarthanan, N.'
'Ramadas, K.'
'Fun, H.-K.'

_publ_section_title
;
 <i>N</i>-Phenyl-4-morpholinecarbothioamide and
 <i>N</i>-(2-Tolyl)-4-morpholinecarbothioamide
;
_journal_issue 5
_journal_name_full 'Acta Crystallographica Section C'
_journal_page_first 1285
_journal_page_last 1288
_journal_paper_doi 10.1107/S0108270195015010
_journal_volume 52
_journal_year 1996
_chemical_formula_sum 'C11 H14 N2 O S'
_chemical_formula_weight 222.3
_chemical_name_systematic
;
1-Morpholinyl-3-phenylthiourea.
;
_space_group_IT_number 29
_symmetry_cell_setting orthorhombic
_symmetry_space_group_name_Hall 'P 2c -2ac'
_symmetry_space_group_name_H-M 'P c a 21'
_audit_creation_method SHELXL
_cell_angle_alpha 90.00
_cell_angle_beta 90.00
_cell_angle_gamma 90.00
_cell_formula_units_Z 8
_cell_length_a 27.858(5)
_cell_length_b 8.094(2)
_cell_length_c 9.951(2)
_cell_measurement_reflns_used 25
_cell_measurement_temperature 293(2)
_cell_measurement_theta_max 25
_cell_measurement_theta_min 8
_cell_volume 2243.8(8)
_computing_cell_refinement XSCANS
_computing_data_collection 'XSCANS (Siemens, 1994)'
_computing_data_reduction XSCANS
_computing_molecular_graphics 'SHELXTL-PC (Sheldrick, 1990b)'
_computing_publication_material 'SHELXL-93 (Sheldrick, 1993)'
_computing_structure_refinement 'SHELXL-93 (Sheldrick, 1993)'
_computing_structure_solution 'SHELXS-86 (Sheldrick, 1990a)'
_diffrn_ambient_temperature 293(2)
_diffrn_measurement_device 'Siemens P4 diffractometer'
_diffrn_measurement_method '\q/2\q scans'
_diffrn_radiation_monochromator graphite
_diffrn_radiation_source 'fine-focus sealed tube'
_diffrn_radiation_type MoK\a
_diffrn_radiation_wavelength 0.71073
_diffrn_reflns_av_R_equivalents 0.037
_diffrn_reflns_av_sigmaI/netI 0.049
_diffrn_reflns_limit_h_max 36
_diffrn_reflns_limit_h_min -1
_diffrn_reflns_limit_k_max 9
_diffrn_reflns_limit_k_min -1
_diffrn_reflns_limit_l_max 12
_diffrn_reflns_limit_l_min -1
_diffrn_reflns_number 2895
_diffrn_reflns_theta_max 27.49
_diffrn_reflns_theta_min 1.46
_diffrn_standards_decay_% <3
_diffrn_standards_interval_count 97
_diffrn_standards_number 3
_exptl_absorpt_coefficient_mu 0.263
_exptl_absorpt_correction_type none
_exptl_crystal_colour Colourless
_exptl_crystal_density_diffrn 1.316
_exptl_crystal_description Needle
_exptl_crystal_F_000 944
_exptl_crystal_size_max 0.52
_exptl_crystal_size_mid 0.30
_exptl_crystal_size_min 0.22
_refine_diff_density_max 0.32
_refine_diff_density_min -0.36
_refine_ls_abs_structure_details 'Flack (1983)'
_refine_ls_abs_structure_Flack 0.22(15)
_refine_ls_extinction_method none
_refine_ls_goodness_of_fit_all 1.065
_refine_ls_goodness_of_fit_obs 1.173
_refine_ls_hydrogen_treatment refall
_refine_ls_matrix_type full
_refine_ls_number_parameters 383
_refine_ls_number_reflns 2431
_refine_ls_number_restraints 1
_refine_ls_restrained_S_all 1.072
_refine_ls_restrained_S_obs 1.172
_refine_ls_R_factor_all 0.0630
_refine_ls_R_factor_obs 0.0470
_refine_ls_shift/esd_max 0.000
_refine_ls_shift/esd_mean 0.000
_refine_ls_structure_factor_coef Fsqd
_refine_ls_weighting_details 'w = 1/[\s^2^(Fo^2^)+(0.086P)^2^] where P = (Fo^2^+2Fc^2^)/3'
_refine_ls_weighting_scheme calc
_refine_ls_wR_factor_all 0.1401
_refine_ls_wR_factor_obs 0.1309
_reflns_number_observed 1869
_reflns_number_total 2432
_reflns_observed_criterion >2sigma(I)
_cod_data_source_file mu1225.cif
_cod_data_source_block 1
_cod_depositor_comments
;
The following automatic conversions were performed:
'_symmetry_cell_setting' value 'Orthorhombic' changed to 'orthorhombic'
according to '/home/saulius/struct/CIF-dictionaries/cif_core.dic'
dictionary named 'cif_core.dic' version 2.4.1 from 2010-06-29.

Automatic conversion script
Id: cif_fix_enum 1527 2010-12-29 10:47:43Z saulius 

The following automatic conversions were performed:

'_symmetry_cell_setting' value 'Orthorhombic' changed to
'orthorhombic' according to
/home/saulius/struct/CIF-dictionaries/cif_core.dic dictionary named
'cif_core.dic' version 2.4.1 from
2010-06-29.

'_exptl_absorpt_correction_type' value 'None' changed to
'none' according to
/home/saulius/struct/CIF-dictionaries/cif_core.dic dictionary named
'cif_core.dic' version 2.4.1 from 2010-06-29.

Automatic conversion script
Id: cif_fix_values 1715 2011-07-08 13:25:40Z adriana 

The following automatic conversions were performed:

'_refine_ls_weighting_scheme' value 'calc w =
1/[\s^2^(Fo^2^)+(0.086P)^2^] where P = (Fo^2^+2Fc^2^)/3' was changed
to 'calc'. New tag '_refine_ls_weighting_details' was created. The
value of the new tag was set to 'w = 1/[\s^2^(Fo^2^)+(0.086P)^2^]
where P = (Fo^2^+2Fc^2^)/3'.

Automatic conversion script
Id: cif_fix_values 3143 2015-03-26 13:38:13Z robertas 
;
_cod_database_code 2004906

loop_
_symmetry_equiv_pos_as_xyz
'x, y, z'
'-x, -y, z+1/2'
'x+1/2, -y, z'
'-x+1/2, y, z+1/2'

loop_
_atom_site_aniso_label
_atom_site_aniso_U_11
_atom_site_aniso_U_22
_atom_site_aniso_U_33
_atom_site_aniso_U_12
_atom_site_aniso_U_13
_atom_site_aniso_U_23
S1A 0.0464(7) 0.0399(7) 0.0585(10) -0.0067(6) -0.0036(8) -0.0059(8)
O1A 0.049(2) 0.054(2) 0.064(3) 0.002(2) 0.011(2) -0.004(2)
N1A 0.041(3) 0.033(2) 0.044(3) -0.002(2) -0.001(2) -0.009(2)
N2A 0.039(2) 0.038(2) 0.052(3) -0.009(2) 0.003(2) -0.003(2)
C1A 0.039(3) 0.034(2) 0.030(3) -0.004(2) -0.002(2) 0.001(2)
C2A 0.038(3) 0.031(2) 0.036(3) -0.002(2) -0.002(2) 0.001(2)
C3A 0.050(3) 0.048(3) 0.042(3) -0.006(3) -0.004(3) 0.003(3)
C4A 0.044(3) 0.067(4) 0.059(4) 0.010(3) -0.007(3) 0.000(4)
C5A 0.044(3) 0.058(4) 0.079(6) 0.011(3) 0.014(4) 0.003(4)
C6A 0.060(4) 0.059(4) 0.047(4) -0.002(3) 0.014(4) -0.006(3)
C7A 0.046(3) 0.047(3) 0.038(3) 0.002(3) -0.002(3) -0.006(3)
C8A 0.038(3) 0.057(4) 0.062(5) -0.014(3) 0.003(3) -0.004(4)
C9A 0.053(4) 0.053(4) 0.063(4) 0.004(3) 0.019(4) 0.006(4)
C10A 0.052(4) 0.044(3) 0.057(4) 0.002(3) 0.002(3) -0.006(3)
C11A 0.040(3) 0.043(3) 0.041(3) -0.006(2) 0.002(3) 0.001(3)
S1B 0.0613(8) 0.0387(7) 0.0390(7) 0.0043(6) -0.0022(8) 0.0043(7)
O1B 0.075(3) 0.047(2) 0.037(2) 0.005(2) 0.000(2) -0.007(2)
N1B 0.061(3) 0.044(3) 0.029(2) 0.011(2) 0.009(2) 0.005(2)
N2B 0.071(3) 0.037(2) 0.031(3) -0.001(2) 0.010(2) 0.002(2)
C1B 0.049(3) 0.039(3) 0.029(3) -0.003(2) 0.002(2) 0.001(2)
C2B 0.049(3) 0.029(2) 0.037(3) -0.001(2) 0.011(3) 0.005(2)
C3B 0.058(4) 0.049(3) 0.056(4) -0.001(3) 0.004(3) 0.006(3)
C4B 0.054(4) 0.054(3) 0.089(6) 0.006(3) 0.026(4) 0.014(4)
C5B 0.099(6) 0.045(4) 0.072(6) 0.018(4) 0.055(5) 0.004(4)
C6B 0.092(5) 0.050(3) 0.036(3) -0.007(4) 0.024(4) 0.001(3)
C7B 0.057(4) 0.053(3) 0.034(3) -0.002(3) 0.006(3) 0.008(3)
C8B 0.061(4) 0.049(3) 0.033(3) -0.003(3) 0.016(3) -0.001(3)
C9B 0.074(5) 0.065(4) 0.031(3) 0.005(3) -0.001(3) 0.003(3)
C10B 0.068(4) 0.035(3) 0.055(4) 0.001(3) 0.004(3) -0.005(3)
C11B 0.078(5) 0.037(3) 0.041(4) 0.008(3) 0.007(4) 0.004(3)

loop_
_atom_site_label
_atom_site_occupancy
_atom_site_fract_x
_atom_site_fract_y
_atom_site_fract_z
_atom_site_U_iso_or_equiv
_atom_site_thermal_displace_type
_atom_site_calc_flag
_atom_site_type_symbol
S1A 1 .30130(5) .5725(2) .1773(2) .0483(4) Uani d S
O1A 1 .21187(14) 1.0912(5) .3805(5) .0560(10) Uani d O
N1A 1 .3607(2) .8223(6) .2333(6) .0390(10) Uani d N
N2A 1 .2805(2) .8784(5) .2582(5) .0430(10) Uani d N
C1A 1 .3149(2) .7690(6) .2242(5) .0340(10) Uani d C
C2A 1 .4028(2) .7442(6) .1848(6) .0350(10) Uani d C
C3A 1 .4433(2) .7427(7) .2666(6) .0460(10) Uani d C
C4A 1 .4852(2) .6761(9) .2207(8) .057(2) Uani d C
C5A 1 .4879(2) .6087(8) .0917(9) .060(2) Uani d C
C6A 1 .4482(2) .6118(8) .0120(8) .055(2) Uani d C
C7A 1 .4055(2) .6789(7) .0562(6) .0440(10) Uani d C
C8A 1 .2295(2) .8331(8) .2629(8) .053(2) Uani d C
C9A 1 .2066(2) .9170(8) .3818(9) .056(2) Uani d C
C10A 1 .2618(2) 1.1338(8) .3776(8) .051(2) Uani d C
C11A 1 .2868(2) 1.0591(7) .2586(7) .0420(10) Uani d C
S1B 1 .38993(6) .0771(2) .49850(15) .0463(4) Uani d S
O1B 1 .3587(2) .5988(5) .7555(4) .0530(10) Uani d O
N1B 1 .3888(2) .3276(6) .3247(5) .0450(10) Uani d N
N2B 1 .3569(2) .3830(5) .5327(5) .0460(10) Uani d N
C1B 1 .3784(2) .2737(7) .4511(6) .0390(10) Uani d C
C2B 1 .4173(2) .2449(6) .2293(6) .0380(10) Uani d C
C3B 1 .4647(2) .1989(8) .2589(8) .054(2) Uani d C
C4B 1 .4921(3) .1201(9) .1625(10) .065(2) Uani d C
C5B 1 .4732(3) .0883(8) .0375(9) .072(3) Uani d C
C6B 1 .4271(3) .1343(8) .0067(7) .059(2) Uani d C
C7B 1 .3993(2) .2120(8) .1018(6) .0480(10) Uani d C
C8B 1 .3342(2) .3380(8) .6603(6) .0480(10) Uani d C
C9B 1 .3592(3) .4227(9) .7748(7) .057(2) Uani d C
C10B 1 .3812(3) .6413(8) .6321(7) .053(2) Uani d C
C11B 1 .3567(3) .5625(7) .5129(7) .052(2) Uani d C
H1A 1 .367(2) .891(8) .262(7) .034(19) Uiso d H
H3A 1 .445(2) .799(8) .358(8) .059(19) Uiso d H
H4A 1 .511(2) .665(8) .283(7) .055(19) Uiso d H
H5A 1 .517(2) .554(7) .057(7) .053(17) Uiso d H
H6A 1 .453(2) .565(8) -.070(9) .057(19) Uiso d H
H7A 1 .3799(18) .692(6) .001(7) .033(14) Uiso d H
H8A 1 .223(3) .703(9) .269(8) .08(2) Uiso d H
H8B 1 .215(2) .857(9) .179(9) .06(2) Uiso d H
H9A 1 .220(2) .858(8) .460(8) .054(19) Uiso d H
H9B 1 .171(3) .894(8) .382(7) .057(18) Uiso d H
H10A 1 .263(2) 1.250(8) .369(7) .053(17) Uiso d H
H10B 1 .277(3) 1.104(9) .462(10) .08(2) Uiso d H
H11A 1 .273(3) 1.090(8) .168(10) .07(2) Uiso d H
H11B 1 .317(2) 1.089(6) .256(6) .030(13) Uiso d H
H1B 1 .3677(17) .427(6) .294(5) .021(12) Uiso d H
H3B 1 .480(3) .236(9) .352(8) .07(2) Uiso d H
H4B 1 .525(2) .069(8) .173(8) .058(17) Uiso d H
H6B 1 .417(3) .106(10) -.076(11) .09(3) Uiso d H
H5B 1 .490(3) .045(8) -.024(9) .06(2) Uiso d H
H7B 1 .3724(19) .253(7) .084(6) .035(16) Uiso d H
H8C 1 .301(3) .399(8) .655(9) .07(2) Uiso d H
H8D 1 .331(3) .206(10) .662(10) .10(3) Uiso d H
H9C 1 .397(3) .392(8) .787(8) .06(2) Uiso d H
H9D 1 .341(3) .398(9) .847(9) .07(2) Uiso d H
H10C 1 .383(2) .759(10) .633(9) .07(2) Uiso d H
H10D 1 .420(3) .594(8) .628(9) .08(2) Uiso d H
H11C 1 .376(2) .590(6) .431(7) .030(13) Uiso d H
H11D 1 .327(3) .598(9) .501(9) .07(2) Uiso d H

loop_
_atom_type_symbol
_atom_type_description
_atom_type_scat_dispersion_real
_atom_type_scat_dispersion_imag
_atom_type_scat_source
C C 0.0033 0.0016 'International Tables Vol C Tables 4.2.6.8 and 6.1.1.4'
H H 0.0000 0.0000 'International Tables Vol C Tables 4.2.6.8 and 6.1.1.4'
N N 0.0061 0.0033 'International Tables Vol C Tables 4.2.6.8 and 6.1.1.4'
O O 0.0106 0.0060 'International Tables Vol C Tables 4.2.6.8 and 6.1.1.4'
S S 0.1246 0.1234 'International Tables Vol C Tables 4.2.6.8 and 6.1.1.4'

loop_
_geom_angle_atom_site_label_1
_geom_angle_atom_site_label_2
_geom_angle_atom_site_label_3
_geom_angle
C9A O1A C10A 109.8(5)
C1A N1A C2A 128.1(5)
C1A N2A C8A 122.1(5)
C1A N2A C11A 124.7(4)
C8A N2A C11A 111.2(5)
N2A C1A N1A 116.5(4)
N2A C1A S1A 121.6(4)
N1A C1A S1A 121.9(4)
C7A C2A C3A 119.6(5)
C7A C2A N1A 121.8(5)
C3A C2A N1A 118.4(5)
C4A C3A C2A 120.1(6)
C3A C4A C5A 120.5(6)
C6A C5A C4A 119.0(6)
C5A C6A C7A 121.5(7)
C6A C7A C2A 119.3(6)
N2A C8A C9A 108.8(5)
O1A C9A C8A 113.4(6)
O1A C10A C11A 111.7(6)
N2A C11A C10A 110.3(5)
C10B O1B C9B 110.6(5)
C1B N1B C2B 126.2(5)
C1B N2B C8B 123.6(4)
C1B N2B C11B 125.0(5)
C8B N2B C11B 111.2(5)
N2B C1B N1B 116.3(5)
N2B C1B S1B 122.4(4)
N1B C1B S1B 121.2(4)
C7B C2B C3B 118.6(6)
C7B C2B N1B 120.3(5)
C3B C2B N1B 121.0(6)
C4B C3B C2B 119.7(7)
C5B C4B C3B 120.2(7)
C6B C5B C4B 120.6(7)
C5B C6B C7B 119.9(8)
C6B C7B C2B 120.9(7)
N2B C8B C9B 110.2(5)
O1B C9B C8B 110.2(6)
O1B C10B C11B 112.2(5)
N2B C11B C10B 108.1(6)

loop_
_geom_bond_atom_site_label_1
_geom_bond_atom_site_label_2
_geom_bond_distance
S1A C1A 1.701(5)
O1A C9A 1.417(7)
O1A C10A 1.433(8)
N1A C1A 1.350(7)
N1A C2A 1.417(7)
N2A C1A 1.348(7)
N2A C8A 1.468(7)
N2A C11A 1.473(7)
C2A C7A 1.387(8)
C2A C3A 1.390(8)
C3A C4A 1.366(9)
C4A C5A 1.397(11)
C5A C6A 1.362(11)
C6A C7A 1.380(9)
C8A C9A 1.506(10)
C10A C11A 1.501(10)
S1B C1B 1.691(6)
O1B C10B 1.420(8)
O1B C9B 1.438(9)
N1B C1B 1.362(7)
N1B C2B 1.406(7)
N2B C1B 1.342(7)
N2B C8B 1.464(7)
N2B C11B 1.467(7)
C2B C7B 1.389(9)
C2B C3B 1.404(9)
C3B C4B 1.382(11)
C4B C5B 1.375(13)
C5B C6B 1.370(12)
C6B C7B 1.376(9)
C8B C9B 1.501(10)
C10B C11B 1.510(10)

loop_
_cod_related_entry_id
_cod_related_entry_database
_cod_related_entry_code
1 ChemSpider 581531
